data_7239680
loop_
_publ_author_name
'Ren, Jianrong'
'Chen, Dong'
'Liu, Guangrui'
'Wang, Kangcai'
'Fan, Guijuan'
'Yu, Yanwu'
'Zhang, Chaoyang'
'Li, Hongzhen'

_publ_section_title
;
 Crystal structure evolution of the high energetic compound carbonic
 dihydrazidinium bis[3-(5-nitroimino-1,2,4-triazolate)] induced by
 solvents
;
_journal_issue 3
_journal_name_full CrystEngComm
_journal_page_first 593
_journal_page_last 601
_journal_paper_doi 10.1039/C9CE01329F
_journal_volume 22
_journal_year 2020
_chemical_formula_moiety 'C4 H2 N10 O4, C H8 N4 O, 2(H2 O)'
_chemical_formula_sum 'C5 H14 N14 O7'
_chemical_formula_weight 382.30
_chemical_name_common CBNT
_chemical_name_systematic 'carbohydrazide bis[3-(5-nitroimino-1,2,4-triazolate)]'
_space_group_crystal_system triclinic
_space_group_IT_number 2
_space_group_name_Hall '-P 1'
_space_group_name_H-M_alt 'P -1'
_atom_sites_solution_hydrogens mixed
_atom_sites_solution_primary iterative
_audit_creation_date 2018-06-11
_audit_creation_method
;
Olex2 1.2
(compiled 2018.05.29 svn.r3508 for OlexSys, GUI svn.r5506)
;
_audit_update_record
;
2018-06-25 deposited with the CCDC.	2019-12-03 downloaded from the CCDC.
;
_cell_angle_alpha 97.740(10)
_cell_angle_beta 99.840(11)
_cell_angle_gamma 90.131(10)
_cell_formula_units_Z 2
_cell_length_a 6.5011(8)
_cell_length_b 10.2497(12)
_cell_length_c 11.0964(13)
_cell_measurement_reflns_used 1139
_cell_measurement_temperature 293(2)
_cell_measurement_theta_max 28.7250
_cell_measurement_theta_min 3.7390
_cell_volume 721.64(15)
_computing_cell_refinement
;
CrysAlisPro, Agilent Technologies,
Version 1.171.37.35 (release 13-08-2014 CrysAlis171 .NET)
(compiled Aug 13 2014,18:06:01)
;
_computing_data_collection
;
CrysAlisPro, Agilent Technologies,
Version 1.171.37.35 (release 13-08-2014 CrysAlis171 .NET)
(compiled Aug 13 2014,18:06:01)
;
_computing_data_reduction
;
CrysAlisPro, Agilent Technologies,
Version 1.171.37.35 (release 13-08-2014 CrysAlis171 .NET)
(compiled Aug 13 2014,18:06:01)
;
_computing_molecular_graphics 'Olex2 (Dolomanov et al., 2009)'
_computing_publication_material 'Olex2 (Dolomanov et al., 2009)'
_computing_structure_refinement 'ShelXL (Sheldrick, 2015)'
_computing_structure_solution
;
Superflip (Palatinus & Chapuis, 2007;Palatinus & van der Lee, 2008;
Palatinus et al., 2012)
;
_diffrn_ambient_temperature 293.15
_diffrn_detector 'CCD plate'
_diffrn_detector_area_resol_mean 16.0874
_diffrn_detector_type Eos
_diffrn_measured_fraction_theta_full 0.988
_diffrn_measured_fraction_theta_max 0.833
_diffrn_measurement_details
;
#__ type_ start__ end____ width___ exp.time_
  1 omega  -83.00   11.40   0.8000   75.0000
omega____ theta____ kappa____ phi______ frames
    -      -14.9669  -77.0000  -60.0000 118

#__ type_ start__ end____ width___ exp.time_
  2 omega  -42.00   52.40   0.8000   75.0000
omega____ theta____ kappa____ phi______ frames
    -      -14.9669   77.0000   60.0000 118

#__ type_ start__ end____ width___ exp.time_
  3 omega  -87.00  -35.00   0.8000   75.0000
omega____ theta____ kappa____ phi______ frames
    -      -14.9669 -178.0000   90.0000 65

#__ type_ start__ end____ width___ exp.time_
  4 omega  -15.00   19.40   0.8000   75.0000
omega____ theta____ kappa____ phi______ frames
    -      -14.9669  -99.0000 -180.0000 43

#__ type_ start__ end____ width___ exp.time_
  5 omega    1.00   61.00   0.8000   75.0000
omega____ theta____ kappa____ phi______ frames
    -       16.6856   38.0000 -150.0000 75
;
_diffrn_measurement_device 'four-circle diffractometer'
_diffrn_measurement_device_type 'Xcalibur, Eos'
_diffrn_measurement_method '\w scans'
_diffrn_orient_matrix_UB_11 0.0470816000
_diffrn_orient_matrix_UB_12 0.0637561000
_diffrn_orient_matrix_UB_13 0.0175623000
_diffrn_orient_matrix_UB_21 -0.0421779000
_diffrn_orient_matrix_UB_22 0.0171350000
_diffrn_orient_matrix_UB_23 -0.0588989000
_diffrn_orient_matrix_UB_31 -0.0909627000
_diffrn_orient_matrix_UB_32 0.0228484000
_diffrn_orient_matrix_UB_33 0.0226231000
_diffrn_radiation_monochromator graphite
_diffrn_radiation_probe x-ray
_diffrn_radiation_type MoK\a
_diffrn_radiation_wavelength 0.71073
_diffrn_reflns_av_R_equivalents 0.0306
_diffrn_reflns_av_unetI/netI 0.0817
_diffrn_reflns_Laue_measured_fraction_full 0.988
_diffrn_reflns_Laue_measured_fraction_max 0.833
_diffrn_reflns_limit_h_max 8
_diffrn_reflns_limit_h_min -8
_diffrn_reflns_limit_k_max 13
_diffrn_reflns_limit_k_min -13
_diffrn_reflns_limit_l_max 13
_diffrn_reflns_limit_l_min -14
_diffrn_reflns_number 5609
_diffrn_reflns_point_group_measured_fraction_full 0.988
_diffrn_reflns_point_group_measured_fraction_max 0.833
_diffrn_reflns_theta_full 25.242
_diffrn_reflns_theta_max 29.323
_diffrn_reflns_theta_min 2.932
_diffrn_source 'Enhance (Mo) X-ray Source'
_exptl_absorpt_coefficient_mu 0.157
_exptl_absorpt_correction_T_max 1.00000
_exptl_absorpt_correction_T_min 0.29988
_exptl_absorpt_correction_type multi-scan
_exptl_absorpt_process_details
;
CrysAlisPro, Agilent Technologies,
Version 1.171.37.35 (release 13-08-2014 CrysAlis171 .NET)
(compiled Aug 13 2014,18:06:01)
Empirical absorption correction using spherical harmonics,
 implemented in SCALE3 ABSPACK scaling algorithm.
;
_exptl_crystal_density_diffrn 1.759
_exptl_crystal_density_method 'not measured'
_exptl_crystal_F_000 396
_exptl_crystal_size_max 0.35
_exptl_crystal_size_mid 0.3
_exptl_crystal_size_min 0.05
_refine_diff_density_max 0.335
_refine_diff_density_min -0.351
_refine_diff_density_rms 0.077
_refine_ls_extinction_method none
_refine_ls_goodness_of_fit_ref 1.054
_refine_ls_hydrogen_treatment mixed
_refine_ls_matrix_type full
_refine_ls_number_parameters 273
_refine_ls_number_reflns 3290
_refine_ls_number_restraints 0
_refine_ls_restrained_S_all 1.054
_refine_ls_R_factor_all 0.1036
_refine_ls_R_factor_gt 0.0597
_refine_ls_shift/su_max 0.000
_refine_ls_shift/su_mean 0.000
_refine_ls_structure_factor_coef Fsqd
_refine_ls_weighting_details 'w=1/[\s^2^(Fo^2^)+(0.0658P)^2^] where P=(Fo^2^+2Fc^2^)/3'
_refine_ls_weighting_scheme calc
_refine_ls_wR_factor_gt 0.1394
_refine_ls_wR_factor_ref 0.1664
_reflns_Friedel_coverage 0.000
_reflns_number_gt 2023
_reflns_number_total 3290
_reflns_threshold_expression 'I > 2\s(I)'
_cod_data_source_file c9ce01329f2.cif
_cod_data_source_block 180606_s2_cd_180530-1
_cod_depositor_comments
;Adding full bibliography for 7239680--7239683.cif.

 Adding full bibliography for 7239680--7239683.cif.
;
_cod_original_cell_volume 721.65(15)
_cod_database_code 7239680
_shelx_shelxl_version_number 2014/7
_chemical_oxdiff_formula c12h12n2o3
_shelx_space_group_comment
;
The symmetry employed for this shelxl refinement is uniquely defined
by the following loop, which should always be used as a source of
symmetry information in preference to the above space-group names.
They are only intended as comments.
;
_shelx_estimated_absorpt_t_max 0.992
_shelx_estimated_absorpt_t_min 0.947
_reflns_odcompleteness_completeness 98.51
_reflns_odcompleteness_iscentric 1
_reflns_odcompleteness_theta 26.32
_olex2_refinement_description
;
1. Fixed Uiso
 At 1.2 times of:
  All N(H) groups
 At 1.5 times of:
  All O(H,H) groups
2.a Free rotating group:
 O6(H6A,H6B), O7(H7A,H7B)
2.b Aromatic/amide H refined with riding coordinates:
 N12(H12), N13(H13)
;
_olex2_submission_special_instructions 'No special instructions were received'

loop_
_space_group_symop_operation_xyz
'x, y, z'
'-x, -y, -z'

loop_
_atom_site_label
_atom_site_type_symbol
_atom_site_fract_x
_atom_site_fract_y
_atom_site_fract_z
_atom_site_U_iso_or_equiv
_atom_site_adp_type
_atom_site_occupancy
_atom_site_site_symmetry_order
_atom_site_calc_flag
_atom_site_refinement_flags_posn
O1 O 0.8192(4) 1.1185(2) 0.8178(2) 0.0374(6) Uani 1 1 d .
O2 O 0.7870(5) 1.0828(2) 0.6173(2) 0.0509(7) Uani 1 1 d .
O3 O 0.6567(4) 0.0297(2) 0.1537(2) 0.0458(7) Uani 1 1 d .
O4 O 0.7224(4) 0.0652(2) 0.3545(2) 0.0448(7) Uani 1 1 d .
N1 N 0.7703(4) 0.6982(2) 0.6256(2) 0.0219(6) Uani 1 1 d .
N2 N 0.7469(4) 0.8481(3) 0.5012(2) 0.0272(6) Uani 1 1 d .
H2 H 0.740(6) 0.922(4) 0.470(4) 0.063(13) Uiso 1 1 d .
N3 N 0.7276(4) 0.7309(2) 0.4265(2) 0.0276(6) Uani 1 1 d .
N4 N 0.7951(4) 0.9141(2) 0.7275(2) 0.0263(6) Uani 1 1 d .
N5 N 0.7992(4) 1.0400(3) 0.7182(2) 0.0293(6) Uani 1 1 d .
N6 N 0.6989(4) 0.4497(2) 0.3439(2) 0.0235(6) Uani 1 1 d .
N7 N 0.7503(4) 0.3012(2) 0.4692(2) 0.0237(6) Uani 1 1 d .
H7 H 0.762(5) 0.229(3) 0.501(3) 0.030(9) Uiso 1 1 d .
N8 N 0.7675(4) 0.4183(2) 0.5446(2) 0.0253(6) Uani 1 1 d .
N9 N 0.6799(4) 0.2338(2) 0.2421(2) 0.0269(6) Uani 1 1 d .
N10 N 0.6879(4) 0.1071(3) 0.2527(3) 0.0304(6) Uani 1 1 d .
C8 C 0.7430(4) 0.6448(3) 0.5056(3) 0.0210(6) Uani 1 1 d .
C10 C 0.7703(4) 0.8279(3) 0.6197(3) 0.0224(7) Uani 1 1 d .
C13 C 0.7359(4) 0.5039(3) 0.4648(3) 0.0212(6) Uani 1 1 d .
C15 C 0.7103(4) 0.3204(3) 0.3500(3) 0.0200(6) Uani 1 1 d .
O5 O 0.1683(3) 0.6214(2) 0.0175(2) 0.0333(6) Uani 1 1 d .
N11 N 0.4836(5) 0.7818(3) 0.0183(3) 0.0324(7) Uani 1 1 d .
H11A H 0.637(6) 0.808(3) 0.006(3) 0.051(11) Uiso 1 1 d .
H11B H 0.424(7) 0.854(5) 0.072(5) 0.107(19) Uiso 1 1 d .
H11C H 0.401(7) 0.759(4) -0.062(4) 0.071(13) Uiso 1 1 d .
N12 N 0.5103(4) 0.6698(3) 0.0803(3) 0.0375(7) Uani 1 1 d .
H12 H 0.6311 0.6456 0.1135 0.045 Uiso 1 1 calc R
N13 N 0.3511(4) 0.5131(3) 0.1636(3) 0.0370(7) Uani 1 1 d .
H13 H 0.4705 0.4923 0.2017 0.044 Uiso 1 1 calc R
N14 N 0.1619(5) 0.4554(3) 0.1802(3) 0.0300(7) Uani 1 1 d .
H14A H 0.185(5) 0.393(3) 0.241(4) 0.046(10) Uiso 1 1 d .
H14B H 0.045(6) 0.525(4) 0.189(4) 0.059(12) Uiso 1 1 d .
H14C H 0.103(6) 0.403(4) 0.117(4) 0.051(12) Uiso 1 1 d .
C3 C 0.3321(5) 0.6035(3) 0.0837(3) 0.0273(7) Uani 1 1 d .
O6 O 0.9126(4) 0.6751(2) 0.2147(2) 0.0353(6) Uani 1 1 d .
H6A H 1.0007 0.7363 0.2139 0.053 Uiso 1 1 d G
H6B H 0.8713 0.6845 0.2839 0.053 Uiso 1 1 d G
O7 O 0.1441(4) 0.1733(2) 0.0422(2) 0.0414(7) Uani 1 1 d .
H7A H 0.1536 0.1342 0.1057 0.062 Uiso 1 1 d G
H7B H 0.0484 0.1361 -0.0139 0.062 Uiso 1 1 d G

loop_
_atom_site_aniso_label
_atom_site_aniso_U_11
_atom_site_aniso_U_22
_atom_site_aniso_U_33
_atom_site_aniso_U_23
_atom_site_aniso_U_13
_atom_site_aniso_U_12
O1 0.0574(15) 0.0266(13) 0.0255(13) -0.0073(10) 0.0085(11) -0.0063(11)
O2 0.105(2) 0.0230(13) 0.0266(14) 0.0092(11) 0.0110(14) -0.0017(13)
O3 0.0724(17) 0.0261(14) 0.0324(15) -0.0089(11) 0.0008(12) -0.0013(12)
O4 0.0807(18) 0.0239(13) 0.0294(15) 0.0092(11) 0.0039(13) 0.0017(12)
N1 0.0270(13) 0.0180(13) 0.0203(14) 0.0023(10) 0.0031(10) -0.0019(10)
N2 0.0462(16) 0.0147(14) 0.0210(15) 0.0033(11) 0.0061(12) 0.0000(12)
N3 0.0423(15) 0.0177(14) 0.0229(15) 0.0017(11) 0.0066(11) -0.0006(11)
N4 0.0418(15) 0.0153(13) 0.0209(14) 0.0005(10) 0.0046(11) -0.0039(11)
N5 0.0419(15) 0.0215(15) 0.0242(15) 0.0019(11) 0.0060(12) -0.0021(12)
N6 0.0316(13) 0.0155(13) 0.0228(14) 0.0032(10) 0.0021(11) -0.0004(10)
N7 0.0341(14) 0.0156(14) 0.0214(14) 0.0064(11) 0.0015(11) 0.0004(11)
N8 0.0322(14) 0.0183(14) 0.0246(15) 0.0026(11) 0.0030(11) -0.0001(11)
N9 0.0398(15) 0.0178(14) 0.0213(15) 0.0016(11) 0.0007(11) -0.0018(11)
N10 0.0391(15) 0.0228(15) 0.0269(16) 0.0003(12) 0.0017(12) -0.0022(12)
C8 0.0221(14) 0.0205(16) 0.0206(16) 0.0044(12) 0.0028(11) -0.0019(12)
C10 0.0252(15) 0.0217(16) 0.0216(17) 0.0055(12) 0.0057(12) 0.0003(12)
C13 0.0211(14) 0.0186(16) 0.0240(17) 0.0021(12) 0.0046(12) -0.0003(11)
C15 0.0220(14) 0.0186(16) 0.0187(15) 0.0030(12) 0.0012(11) -0.0002(11)
O5 0.0315(12) 0.0339(14) 0.0329(14) 0.0121(11) -0.0054(10) -0.0044(10)
N11 0.0392(17) 0.0307(17) 0.0265(17) 0.0038(13) 0.0033(13) -0.0058(13)
N12 0.0258(14) 0.0435(18) 0.0443(19) 0.0228(14) -0.0036(12) -0.0014(13)
N13 0.0293(14) 0.0456(18) 0.0372(18) 0.0222(14) -0.0040(12) -0.0008(13)
N14 0.0386(16) 0.0265(17) 0.0232(16) 0.0073(13) -0.0023(12) -0.0072(13)
C3 0.0300(16) 0.0285(18) 0.0220(17) 0.0025(13) 0.0013(13) 0.0043(13)
O6 0.0387(13) 0.0398(15) 0.0294(14) 0.0091(11) 0.0087(10) -0.0028(11)
O7 0.0414(14) 0.0489(17) 0.0361(16) 0.0172(13) 0.0039(11) -0.0026(12)

loop_
_atom_type_symbol
_atom_type_description
_atom_type_scat_dispersion_real
_atom_type_scat_dispersion_imag
_atom_type_scat_source
C C 0.0033 0.0016 'International Tables Vol C Tables 4.2.6.8 and 6.1.1.4'
H H 0.0000 0.0000 'International Tables Vol C Tables 4.2.6.8 and 6.1.1.4'
N N 0.0061 0.0033 'International Tables Vol C Tables 4.2.6.8 and 6.1.1.4'
O O 0.0106 0.0060 'International Tables Vol C Tables 4.2.6.8 and 6.1.1.4'

loop_
_geom_angle_atom_site_label_1
_geom_angle_atom_site_label_2
_geom_angle_atom_site_label_3
_geom_angle
C10 N1 C8 103.0(2)
N3 N2 H2 120(3)
C10 N2 H2 130(3)
C10 N2 N3 109.9(2)
C8 N3 N2 102.8(2)
N5 N4 C10 117.2(2)
O1 N5 N4 116.7(3)
O2 N5 O1 120.5(3)
O2 N5 N4 122.8(3)
C15 N6 C13 103.1(2)
N8 N7 H7 120(2)
C15 N7 H7 130(2)
C15 N7 N8 110.6(2)
C13 N8 N7 102.2(2)
N10 N9 C15 116.8(3)
O3 N10 N9 116.0(3)
O4 N10 O3 121.2(3)
O4 N10 N9 122.8(3)
N1 C8 C13 123.5(3)
N3 C8 N1 114.8(3)
N3 C8 C13 121.7(3)
N1 C10 N2 109.5(3)
N1 C10 N4 118.9(3)
N2 C10 N4 131.6(3)
N6 C13 C8 123.6(3)
N8 C13 N6 115.0(3)
N8 C13 C8 121.4(3)
N6 C15 N7 109.1(3)
N6 C15 N9 119.0(3)
N7 C15 N9 131.9(3)
H11A N11 H11B 111(3)
H11A N11 H11C 107(3)
H11B N11 H11C 114(4)
N12 N11 H11A 104.6(19)
N12 N11 H11B 109(3)
N12 N11 H11C 110(2)
N11 N12 H12 122.5
C3 N12 N11 115.0(3)
C3 N12 H12 122.5
N14 N13 H13 122.1
C3 N13 H13 122.1
C3 N13 N14 115.7(3)
N13 N14 H14A 112.2(19)
N13 N14 H14B 112(2)
N13 N14 H14C 113(2)
H14A N14 H14B 117(3)
H14A N14 H14C 100(3)
H14B N14 H14C 101(3)
O5 C3 N12 122.2(3)
O5 C3 N13 122.7(3)
N12 C3 N13 115.1(3)
H6A O6 H6B 109.5
H7A O7 H7B 109.5

loop_
_geom_bond_atom_site_label_1
_geom_bond_atom_site_label_2
_geom_bond_distance
O1 N5 1.263(3)
O2 N5 1.247(3)
O3 N10 1.252(3)
O4 N10 1.247(3)
N1 C8 1.352(4)
N1 C10 1.340(4)
N2 H2 0.87(4)
N2 N3 1.357(3)
N2 C10 1.341(4)
N3 C8 1.318(4)
N4 N5 1.309(3)
N4 C10 1.374(4)
N6 C13 1.362(4)
N6 C15 1.338(4)
N7 H7 0.86(3)
N7 N8 1.361(3)
N7 C15 1.344(4)
N8 C13 1.320(4)
N9 N10 1.321(3)
N9 C15 1.376(4)
C8 C13 1.453(4)
O5 C3 1.216(4)
N11 H11A 1.07(3)
N11 H11B 1.01(5)
N11 H11C 0.96(5)
N11 N12 1.412(4)
N12 H12 0.8600
N12 C3 1.351(4)
N13 H13 0.8600
N13 N14 1.414(3)
N13 C3 1.358(4)
N14 H14A 0.98(4)
N14 H14B 1.05(4)
N14 H14C 0.86(4)
O6 H6A 0.8504
O6 H6B 0.8495
O7 H7A 0.8501
O7 H7B 0.8500

loop_
_geom_torsion_atom_site_label_1
_geom_torsion_atom_site_label_2
_geom_torsion_atom_site_label_3
_geom_torsion_atom_site_label_4
_geom_torsion
N1 C8 C13 N6 176.8(3)
N1 C8 C13 N8 -3.7(4)
N2 N3 C8 N1 0.2(3)
N2 N3 C8 C13 -178.4(3)
N3 N2 C10 N1 0.9(3)
N3 N2 C10 N4 -179.9(3)
N3 C8 C13 N6 -4.7(4)
N3 C8 C13 N8 174.7(3)
N5 N4 C10 N1 178.5(2)
N5 N4 C10 N2 -0.6(5)
N7 N8 C13 N6 0.3(3)
N7 N8 C13 C8 -179.2(2)
N8 N7 C15 N6 -0.4(3)
N8 N7 C15 N9 -179.7(3)
N10 N9 C15 N6 -178.5(2)
N10 N9 C15 N7 0.8(5)
C8 N1 C10 N2 -0.8(3)
C8 N1 C10 N4 180.0(2)
C10 N1 C8 N3 0.4(3)
C10 N1 C8 C13 178.9(3)
C10 N2 N3 C8 -0.7(3)
C10 N4 N5 O1 179.1(2)
C10 N4 N5 O2 -1.9(4)
C13 N6 C15 N7 0.6(3)
C13 N6 C15 N9 180.0(2)
C15 N6 C13 N8 -0.6(3)
C15 N6 C13 C8 178.9(2)
C15 N7 N8 C13 0.1(3)
C15 N9 N10 O3 179.0(2)
C15 N9 N10 O4 -0.4(4)
N11 N12 C3 O5 14.7(5)
N11 N12 C3 N13 -167.1(3)
N14 N13 C3 O5 -9.8(5)
N14 N13 C3 N12 172.0(3)
